data_7242459
loop_
_publ_author_name
'Hasuo, Naohiro'
'Takahashi, Kiyonori'
'Hisaki, Ichiro'
'Kokado, Kenta'
'Nakamura, Takayoshi'

_publ_section_title
;
 Molecular motion of halogenated ethylammonium/[18]crown-6 supramolecular
 ions in nickel dithiolate magnetic crystals
;
_journal_issue 14
_journal_name_full CrystEngComm
_journal_page_first 2756
_journal_page_last 2763
_journal_paper_doi 10.1039/D1CE00253H
_journal_volume 23
_journal_year 2021
_chemical_formula_moiety 'C6 Ni S10, C2 H7 Cl N, C12 H24 O6'
_chemical_formula_sum 'C20 H31 Cl N Ni O6 S10'
_chemical_formula_weight 796.22
_space_group_crystal_system triclinic
_space_group_IT_number 2
_space_group_name_Hall '-P 1'
_space_group_name_H-M_alt 'P -1'
_atom_sites_solution_hydrogens geom
_atom_sites_solution_primary dual
_audit_creation_date 2020-11-24
_audit_creation_method
;
Olex2 1.3-ac4
(compiled 2019.10.09 svn.r3662 for Rigaku Oxford Diffraction, GUI svn.r5959)
;
_audit_update_record
;
2020-12-31 deposited with the CCDC.	2021-03-18 downloaded from the CCDC.
;
_cell_angle_alpha 90.991(3)
_cell_angle_beta 110.208(4)
_cell_angle_gamma 96.173(3)
_cell_formula_units_Z 2
_cell_length_a 11.3046(5)
_cell_length_b 12.3319(4)
_cell_length_c 12.9008(6)
_cell_measurement_reflns_used 12594
_cell_measurement_temperature 333
_cell_measurement_theta_max 27.4430
_cell_measurement_theta_min 1.7220
_cell_volume 1675.11(13)
_computing_cell_refinement 'CrysAlisPro 1.171.41.63a (Rigaku OD, 2020)'
_computing_data_collection 'CrysAlisPro 1.171.41.63a (Rigaku OD, 2020)'
_computing_data_reduction 'CrysAlisPro 1.171.41.63a (Rigaku OD, 2020)'
_computing_molecular_graphics 'Olex2 1.3-ac4 (Dolomanov et al., 2009)'
_computing_publication_material 'Olex2 1.3-ac4 (Dolomanov et al., 2009)'
_computing_structure_refinement 'ShelXL 2018/3 (Sheldrick, 2015)'
_computing_structure_solution 'SHELXT 2018/2 (Sheldrick, 2018)'
_diffrn_ambient_temperature 333
_diffrn_detector 'Hybrid Pixel Array Detector'
_diffrn_detector_area_resol_mean 10.0000
_diffrn_detector_type HyPix
_diffrn_measured_fraction_theta_full 1.000
_diffrn_measured_fraction_theta_max 1.000
_diffrn_measurement_details
;
List of Runs (angles in degrees, time in seconds):

  # Type    Start    End  Width  t~exp~   \w     \q     \k     \f   Frames
#--------------------------------------------------------------------------
  1  \w    -24.00 104.00   0.50    0.42    --   21.85  19.00  90.00  256
  2  \w    -21.00 104.00   0.50    0.42    --   21.85  57.00 120.00  250
  3  \w    -26.00 104.00   0.50    0.42    --   21.85  77.00 -90.00  260
  4  \w    -17.00  95.00   0.50    0.42    --   21.85  57.00-120.00  224
  5  \w    -22.00  60.00   0.50    0.42    --  -21.77  19.00-150.00  164
  6  \w    -40.00  56.00   0.50    0.42    --  -21.77  37.00  30.00  192
  7  \w    -49.00 -23.00   0.50    0.42    --  -21.77  57.00  90.00   52
  8  \w    -39.00  17.00   0.50    0.42    --  -21.77  37.00 -60.00  112
  9  \w     30.00  59.00   0.50    0.42    --  -21.77  37.00 -60.00   58
 10  \w      8.00  60.00   0.50    0.42    --   21.85-110.00 136.00  104
 11  \w    -18.00  80.00   0.50    0.42    --   21.85 -99.00  60.00  196
 12  \w      0.00  60.00   0.50    0.42    --  -21.77  57.00  90.00  120
 13  \w    -82.00  -3.00   0.50    0.42    --  -21.77 110.00-128.00  158
 14  \w    -18.00  36.00   0.50    0.42    --  -21.77 -99.00 -60.00  108
;
_diffrn_measurement_device 'four-circle diffractometer'
_diffrn_measurement_device_type 'XtaLAB Synergy R, HyPix'
_diffrn_measurement_method '\w scans'
_diffrn_measurement_specimen_support 'Mitegen 50um'
_diffrn_orient_matrix_type 'CrysAlisPro convention (1999,Acta A55,543-557)'
_diffrn_orient_matrix_UB_11 -0.0213697000
_diffrn_orient_matrix_UB_12 -0.0564091000
_diffrn_orient_matrix_UB_13 -0.0013483000
_diffrn_orient_matrix_UB_21 -0.0136562000
_diffrn_orient_matrix_UB_22 -0.0040691000
_diffrn_orient_matrix_UB_23 -0.0579804000
_diffrn_orient_matrix_UB_31 0.0623977000
_diffrn_orient_matrix_UB_32 -0.0126426000
_diffrn_orient_matrix_UB_33 0.0089805000
_diffrn_radiation_collimation 0.3
_diffrn_radiation_monochromator mirror
_diffrn_radiation_probe x-ray
_diffrn_radiation_type 'Mo K\a'
_diffrn_radiation_wavelength 0.71073
_diffrn_reflns_av_R_equivalents 0.0948
_diffrn_reflns_av_unetI/netI 0.0561
_diffrn_reflns_Laue_measured_fraction_full 1.000
_diffrn_reflns_Laue_measured_fraction_max 1.000
_diffrn_reflns_limit_h_max 14
_diffrn_reflns_limit_h_min -14
_diffrn_reflns_limit_k_max 15
_diffrn_reflns_limit_k_min -15
_diffrn_reflns_limit_l_max 16
_diffrn_reflns_limit_l_min -16
_diffrn_reflns_number 27105
_diffrn_reflns_point_group_measured_fraction_full 1.000
_diffrn_reflns_point_group_measured_fraction_max 1.000
_diffrn_reflns_theta_full 25.242
_diffrn_reflns_theta_max 26.372
_diffrn_reflns_theta_min 1.934
_diffrn_source 'micro-focus sealed X-ray tube'
_diffrn_source_current 24.0
_diffrn_source_power 1.2
_diffrn_source_target Mo
_diffrn_source_type 'Mova (Mo) X-ray Source'
_diffrn_source_voltage 50.0
_exptl_absorpt_coefficient_mu 1.317
_exptl_absorpt_correction_T_max 1.00000
_exptl_absorpt_correction_T_min 0.45105
_exptl_absorpt_correction_type multi-scan
_exptl_absorpt_process_details
;
CrysAlisPro 1.171.41.63a (Rigaku Oxford Diffraction, 2020)
Empirical absorption correction using spherical harmonics,
 implemented in SCALE3 ABSPACK scaling algorithm.
;
_exptl_crystal_colour black
_exptl_crystal_colour_primary black
_exptl_crystal_density_diffrn 1.579
_exptl_crystal_description block
_exptl_crystal_F_000 822
_exptl_crystal_size_max 0.69
_exptl_crystal_size_mid 0.6
_exptl_crystal_size_min 0.18
_refine_diff_density_max 0.580
_refine_diff_density_min -0.562
_refine_diff_density_rms 0.086
_refine_ls_extinction_method none
_refine_ls_goodness_of_fit_ref 0.986
_refine_ls_hydrogen_treatment constr
_refine_ls_matrix_type full
_refine_ls_number_parameters 517
_refine_ls_number_reflns 6845
_refine_ls_number_restraints 15
_refine_ls_restrained_S_all 0.985
_refine_ls_R_factor_all 0.0751
_refine_ls_R_factor_gt 0.0516
_refine_ls_shift/su_max 0.001
_refine_ls_shift/su_mean 0.000
_refine_ls_structure_factor_coef Fsqd
_refine_ls_weighting_details 'w=1/[\s^2^(Fo^2^)+(0.1000P)^2^] where P=(Fo^2^+2Fc^2^)/3'
_refine_ls_weighting_scheme calc
_refine_ls_wR_factor_gt 0.1420
_refine_ls_wR_factor_ref 0.1641
_reflns_Friedel_coverage 0.000
_reflns_number_gt 4604
_reflns_number_total 6845
_reflns_threshold_expression 'I > 2\s(I)'
_cod_data_source_file d1ce00253h3.cif
_cod_data_source_block 333k-f
_cod_depositor_comments 'Adding full bibliography for 7242434--7242480.cif.'
_cod_database_code 7242459
_shelx_shelxl_version_number 2018/3
_chemical_oxdiff_formula C20H30NO6NiS10Cl
_shelx_space_group_comment
;
The symmetry employed for this shelxl refinement is uniquely defined
by the following loop, which should always be used as a source of
symmetry information in preference to the above space-group names.
They are only intended as comments.
;
_reflns_odcompleteness_completeness 100.00
_reflns_odcompleteness_iscentric 1
_reflns_odcompleteness_theta 26.32
_olex2_refinement_description
;
1. Fixed Uiso
 At 1.2 times of:
  All C(H,H) groups, All C(H,H,H,H) groups, All N(H,H,H) groups
2. Rigid body (RIGU) restrains
 O3, C9, C10, O4
 with sigma for 1-2 distances of 0.004 and sigma for 1-3 distances of 0.004
3. Others
 Sof(Cl1A)=Sof(H1bc)=Sof(H1bd)=Sof(C2A)=Sof(H2Aa)=Sof(H2Ab)=1-FVAR(1)
 Sof(H1aa)=Sof(H1ab)=Sof(C2)=Sof(H2a)=Sof(H2b)=Sof(Cl1)=FVAR(1)
 Sof(H3bc)=Sof(H3bd)=Sof(O5A)=Sof(O4A)=Sof(C10A)=Sof(H10c)=Sof(H10d)=Sof(C9A)=
 Sof(H9Aa)=Sof(H9Ab)=Sof(H11c)=Sof(H11d)=Sof(C8A)=Sof(H8Aa)=Sof(H8Ab)=Sof(O3A)=
 Sof(C12A)=Sof(H12c)=Sof(H12d)=Sof(C13A)=Sof(H13c)=Sof(H13d)=Sof(C6A)=Sof(H6Aa)=
 Sof(H6Ab)=Sof(O6A)=Sof(O2A)=Sof(C14A)=Sof(H14c)=Sof(H14d)=Sof(C4A)=Sof(H4Aa)=
 Sof(H4Ab)=Sof(C5A)=Sof(H5Aa)=Sof(H5Ab)=Sof(O1A)=Sof(C7A)=Sof(H7Aa)=Sof(H7Ab)=1-
 FVAR(2)
 Sof(O4)=Sof(O1)=Sof(O3)=Sof(O6)=Sof(H3aa)=Sof(H3ab)=Sof(O5)=Sof(O2)=Sof(C9)=
 Sof(H9a)=Sof(H9b)=Sof(C5)=Sof(H5a)=Sof(H5b)=Sof(C13)=Sof(H13a)=Sof(H13b)=
 Sof(C14)=Sof(H14a)=Sof(H14b)=Sof(C4)=Sof(H4a)=Sof(H4b)=Sof(C7)=Sof(H7a)=
 Sof(H7b)=Sof(C12)=Sof(H12a)=Sof(H12b)=Sof(C6)=Sof(H6a)=Sof(H6b)=Sof(C8)=
 Sof(H8a)=Sof(H8b)=Sof(C10)=Sof(H10a)=Sof(H10b)=Sof(H11a)=Sof(H11b)=FVAR(2)
4.a Secondary CH2 refined with riding coordinates:
 C1(H1bc,H1bd), C1(H1aa,H1ab), C3(H3aa,H3ab), C3(H3bc,H3bd), C9(H9a,H9b),
 C5(H5a,H5b), C13(H13a,H13b), C14(H14a,H14b), C4(H4a,H4b), C7(H7a,H7b), C2(H2a,
 H2b), C12(H12a,H12b), C6(H6a,H6b), C2A(H2Aa,H2Ab), C8(H8a,H8b), C10(H10a,H10b),
  C10A(H10c,H10d), C9A(H9Aa,H9Ab), C11(H11a,H11b), C11(H11c,H11d), C8A(H8Aa,
 H8Ab), C12A(H12c,H12d), C13A(H13c,H13d), C6A(H6Aa,H6Ab), C14A(H14c,H14d),
 C4A(H4Aa,H4Ab), C5A(H5Aa,H5Ab), C7A(H7Aa,H7Ab)
4.b Idealised Me refined as rotating group:
 N1(H1a,H1b,H1c)
;
_olex2_exptl_crystal_mounting_method loop
_olex2_submission_special_instructions 'No special instructions were received'
_oxdiff_exptl_absorpt_empirical_details
;
Empirical correction (ABSPACK) includes:
- Absorption correction using spherical harmonics
- Frame scaling
;
_oxdiff_exptl_absorpt_empirical_full_max 3.023
_oxdiff_exptl_absorpt_empirical_full_min 0.358

loop_
_space_group_symop_operation_xyz
'x, y, z'
'-x, -y, -z'

loop_
_atom_site_label
_atom_site_type_symbol
_atom_site_fract_x
_atom_site_fract_y
_atom_site_fract_z
_atom_site_U_iso_or_equiv
_atom_site_adp_type
_atom_site_occupancy
_atom_site_site_symmetry_order
_atom_site_calc_flag
_atom_site_refinement_flags_posn
_atom_site_refinement_flags_adp
_atom_site_refinement_flags_occupancy
_atom_site_disorder_assembly
_atom_site_disorder_group
Ni1 Ni 0.84525(4) 0.88974(3) 0.51211(3) 0.05647(17) Uani 1 1 d . . . . .
S6 S 0.69207(8) 0.97516(8) 0.52340(7) 0.0682(3) Uani 1 1 d . . . . .
S2 S 1.00508(8) 0.81255(8) 0.50621(7) 0.0694(3) Uani 1 1 d . . . . .
S1 S 0.78923(9) 0.92754(8) 0.34028(7) 0.0695(3) Uani 1 1 d . . . . .
S7 S 0.89945(9) 0.84554(8) 0.68169(8) 0.0715(3) Uani 1 1 d . . . . .
S8 S 0.61347(8) 1.02476(8) 0.72011(8) 0.0685(3) Uani 1 1 d . . . . .
S9 S 0.80150(9) 0.90268(9) 0.86391(8) 0.0748(3) Uani 1 1 d . . . . .
S4 S 1.09878(9) 0.77201(9) 0.31760(8) 0.0755(3) Uani 1 1 d . . . . .
S3 S 0.90650(9) 0.88488(9) 0.16686(8) 0.0762(3) Uani 1 1 d . . . . .
S10 S 0.62570(11) 1.00265(9) 0.95215(9) 0.0870(3) Uani 1 1 d . . . . .
S5 S 1.08883(11) 0.78578(11) 0.08577(9) 0.0928(4) Uani 1 1 d . . . . .
Cl1A Cl 0.8260(11) 0.4519(8) 0.5244(8) 0.0986(19) Uani 0.360(10) 1 d . . P A 2
N1 N 0.6657(3) 0.5020(2) 0.2565(2) 0.0664(7) Uani 1 1 d . . . . .
H1A H 0.663617 0.514984 0.188249 0.080 Uiso 1 1 calc R U . . .
H1B H 0.590031 0.508485 0.261169 0.080 Uiso 1 1 calc R U . . .
H1C H 0.684861 0.434554 0.271786 0.080 Uiso 1 1 calc R U . . .
C18 C 0.7083(3) 0.9647(3) 0.6596(3) 0.0580(8) Uani 1 1 d . . . . .
C19 C 0.7977(3) 0.9079(3) 0.7281(3) 0.0611(8) Uani 1 1 d . . . . .
C15 C 0.9029(3) 0.8759(3) 0.3002(3) 0.0600(8) Uani 1 1 d . . . . .
C17 C 1.0342(3) 0.8126(3) 0.1845(3) 0.0677(9) Uani 1 1 d . . . . .
C20 C 0.6774(3) 0.9780(3) 0.8512(3) 0.0640(8) Uani 1 1 d . . . . .
C16 C 0.9942(3) 0.8243(3) 0.3718(3) 0.0601(8) Uani 1 1 d . . . . .
O4 O 0.7046(9) 0.6190(7) 0.0807(8) 0.083(2) Uani 0.522(9) 1 d . . P B 1
O1 O 0.5105(8) 0.3197(7) 0.3185(9) 0.088(2) Uani 0.522(9) 1 d . . P B 1
O3 O 0.4934(8) 0.6511(8) 0.1421(9) 0.090(2) Uani 0.522(9) 1 d . . P B 1
O6 O 0.7213(6) 0.2831(6) 0.2650(6) 0.0736(19) Uani 0.522(9) 1 d . . P B 1
C1 C 0.7638(4) 0.5822(4) 0.3372(4) 0.0936(13) Uani 1 1 d . . . . .
H1BC H 0.800610 0.633843 0.297583 0.112 Uiso 0.360(10) 1 calc R U P A 2
H1BD H 0.724332 0.622635 0.378851 0.112 Uiso 0.360(10) 1 calc R U P A 2
H1AA H 0.846593 0.571691 0.334701 0.112 Uiso 0.640(10) 1 calc R U P A 1
H1AB H 0.747307 0.655556 0.315376 0.112 Uiso 0.640(10) 1 calc R U P A 1
C3 C 0.6468(5) 0.2039(4) 0.3019(6) 0.1159(19) Uani 1 1 d . . . . .
H3AA H 0.582407 0.165585 0.237290 0.139 Uiso 0.522(9) 1 calc R U P B 1
H3AB H 0.701087 0.150838 0.340785 0.139 Uiso 0.522(9) 1 calc R U P B 1
H3BC H 0.712380 0.211930 0.374685 0.139 Uiso 0.478(9) 1 calc R U P B 2
H3BD H 0.598755 0.132413 0.295466 0.139 Uiso 0.478(9) 1 calc R U P B 2
O5 O 0.7892(9) 0.4161(8) 0.1170(7) 0.091(2) Uani 0.522(9) 1 d . . P B 1
O2 O 0.4312(10) 0.5276(9) 0.3001(9) 0.101(3) Uani 0.522(9) 1 d . . P B 1
C9 C 0.550(2) 0.7332(16) 0.0951(14) 0.095(4) Uani 0.522(9) 1 d . . P B 1
H9A H 0.618177 0.777554 0.152393 0.114 Uiso 0.522(9) 1 calc R U P B 1
H9B H 0.487972 0.780119 0.055107 0.114 Uiso 0.522(9) 1 calc R U P B 1
C5 C 0.433(2) 0.358(2) 0.3676(17) 0.108(6) Uani 0.522(9) 1 d . . P B 1
H5A H 0.486849 0.390896 0.439789 0.130 Uiso 0.522(9) 1 calc R U P B 1
H5B H 0.380809 0.295857 0.379977 0.130 Uiso 0.522(9) 1 calc R U P B 1
C13 C 0.853(3) 0.321(3) 0.156(2) 0.117(7) Uani 0.522(9) 1 d . . P B 1
H13A H 0.872877 0.287789 0.096950 0.141 Uiso 0.522(9) 1 calc R U P B 1
H13B H 0.931776 0.344407 0.216368 0.141 Uiso 0.522(9) 1 calc R U P B 1
C14 C 0.7809(10) 0.2462(12) 0.1923(9) 0.088(4) Uani 0.522(9) 1 d . . P B 1
H14A H 0.834451 0.191976 0.229327 0.106 Uiso 0.522(9) 1 calc R U P B 1
H14B H 0.714947 0.209300 0.127790 0.106 Uiso 0.522(9) 1 calc R U P B 1
C4 C 0.5884(10) 0.2395(8) 0.3682(12) 0.096(3) Uani 0.522(9) 1 d . . P B 1
H4A H 0.651552 0.269803 0.437550 0.115 Uiso 0.522(9) 1 calc R U P B 1
H4B H 0.537047 0.178407 0.384224 0.115 Uiso 0.522(9) 1 calc R U P B 1
C7 C 0.357(2) 0.6076(18) 0.244(2) 0.116(6) Uani 0.522(9) 1 d . . P B 1
H7A H 0.316206 0.638233 0.289909 0.140 Uiso 0.522(9) 1 calc R U P B 1
H7B H 0.291971 0.574327 0.176684 0.140 Uiso 0.522(9) 1 calc R U P B 1
C2 C 0.7661(8) 0.5719(6) 0.4512(6) 0.098(3) Uani 0.640(10) 1 d . . P A 1
H2A H 0.679835 0.566442 0.451060 0.118 Uiso 0.640(10) 1 calc R U P A 1
H2B H 0.812698 0.637474 0.495441 0.118 Uiso 0.640(10) 1 calc R U P A 1
C12 C 0.8562(15) 0.5060(12) 0.0837(11) 0.107(4) Uani 0.522(9) 1 d . . P B 1
H12A H 0.920193 0.543449 0.149065 0.129 Uiso 0.522(9) 1 calc R U P B 1
H12B H 0.899558 0.477975 0.037802 0.129 Uiso 0.522(9) 1 calc R U P B 1
C6 C 0.3543(14) 0.4332(14) 0.3145(11) 0.105(4) Uani 0.522(9) 1 d . . P B 1
H6A H 0.304584 0.453156 0.358359 0.126 Uiso 0.522(9) 1 calc R U P B 1
H6B H 0.296390 0.401939 0.243164 0.126 Uiso 0.522(9) 1 calc R U P B 1
C2A C 0.8584(11) 0.5294(12) 0.4091(11) 0.103(5) Uani 0.360(10) 1 d . . P A 2
H2AA H 0.931227 0.583688 0.443299 0.123 Uiso 0.360(10) 1 calc R U P A 2
H2AB H 0.883488 0.478171 0.365050 0.123 Uiso 0.360(10) 1 calc R U P A 2
C8 C 0.4390(12) 0.6965(11) 0.2141(13) 0.107(4) Uani 0.522(9) 1 d . . P B 1
H8A H 0.388297 0.752843 0.178080 0.128 Uiso 0.522(9) 1 calc R U P B 1
H8B H 0.505492 0.729276 0.280565 0.128 Uiso 0.522(9) 1 calc R U P B 1
C10 C 0.6010(15) 0.6795(9) 0.0183(13) 0.096(3) Uani 0.522(9) 1 d . . P B 1
H10A H 0.534025 0.629857 -0.034498 0.116 Uiso 0.522(9) 1 calc R U P B 1
H10B H 0.631730 0.734202 -0.022501 0.116 Uiso 0.522(9) 1 calc R U P B 1
O5A O 0.7753(8) 0.4734(10) 0.0809(8) 0.088(2) Uani 0.478(9) 1 d . . P B 2
O4A O 0.6460(12) 0.6524(8) 0.0878(8) 0.089(3) Uani 0.478(9) 1 d . . P B 2
C10A C 0.6946(18) 0.6336(12) 0.0050(15) 0.120(5) Uani 0.478(9) 1 d . . P B 2
H10C H 0.626137 0.598945 -0.059136 0.143 Uiso 0.478(9) 1 calc R U P B 2
H10D H 0.724367 0.703531 -0.016144 0.143 Uiso 0.478(9) 1 calc R U P B 2
C9A C 0.535(2) 0.7073(18) 0.0479(16) 0.095(5) Uani 0.478(9) 1 d . . P B 2
H9AA H 0.468579 0.662393 -0.010663 0.114 Uiso 0.478(9) 1 calc R U P B 2
H9AB H 0.554010 0.775931 0.018200 0.114 Uiso 0.478(9) 1 calc R U P B 2
C11 C 0.7829(10) 0.5760(6) 0.0292(7) 0.147(3) Uani 1 1 d . . . . .
H11A H 0.728684 0.540910 -0.041701 0.177 Uiso 0.522(9) 1 calc R U P B 1
H11B H 0.836029 0.636476 0.014502 0.177 Uiso 0.522(9) 1 calc R U P B 1
H11C H 0.858013 0.621060 0.077625 0.177 Uiso 0.478(9) 1 calc R U P B 2
H11D H 0.798384 0.559913 -0.038542 0.177 Uiso 0.478(9) 1 calc R U P B 2
C8A C 0.4909(14) 0.7275(14) 0.1397(13) 0.103(4) Uani 0.478(9) 1 d . . P B 2
H8AA H 0.557880 0.772329 0.197540 0.124 Uiso 0.478(9) 1 calc R U P B 2
H8AB H 0.418309 0.768158 0.114237 0.124 Uiso 0.478(9) 1 calc R U P B 2
O3A O 0.4574(10) 0.6333(8) 0.1832(8) 0.087(2) Uani 0.478(9) 1 d . . P B 2
C12A C 0.8763(14) 0.4089(19) 0.1220(12) 0.118(6) Uani 0.478(9) 1 d . . P B 2
H12C H 0.909073 0.391774 0.064134 0.142 Uiso 0.478(9) 1 calc R U P B 2
H12D H 0.944797 0.448655 0.182862 0.142 Uiso 0.478(9) 1 calc R U P B 2
C13A C 0.832(4) 0.318(4) 0.156(3) 0.23(2) Uani 0.478(9) 1 d . . P B 2
H13C H 0.785564 0.273361 0.088897 0.275 Uiso 0.478(9) 1 calc R U P B 2
H13D H 0.907184 0.282581 0.193003 0.275 Uiso 0.478(9) 1 calc R U P B 2
C6A C 0.3561(18) 0.5434(19) 0.2963(14) 0.116(6) Uani 0.478(9) 1 d . . P B 2
H6AA H 0.320003 0.554118 0.353301 0.139 Uiso 0.478(9) 1 calc R U P B 2
H6AB H 0.288641 0.511099 0.230156 0.139 Uiso 0.478(9) 1 calc R U P B 2
O6A O 0.7643(8) 0.3040(7) 0.2172(8) 0.083(2) Uani 0.478(9) 1 d . . P B 2
O2A O 0.4521(11) 0.4726(11) 0.3324(9) 0.100(3) Uani 0.478(9) 1 d . . P B 2
C14A C 0.7018(11) 0.2060(11) 0.2279(10) 0.092(3) Uani 0.478(9) 1 d . . P B 2
H14C H 0.637596 0.182493 0.156634 0.110 Uiso 0.478(9) 1 calc R U P B 2
H14D H 0.762057 0.152806 0.245656 0.110 Uiso 0.478(9) 1 calc R U P B 2
C4A C 0.5089(18) 0.2960(14) 0.3803(17) 0.117(6) Uani 0.478(9) 1 d . . P B 2
H4AA H 0.574781 0.328367 0.447348 0.140 Uiso 0.478(9) 1 calc R U P B 2
H4AB H 0.478745 0.223611 0.395745 0.140 Uiso 0.478(9) 1 calc R U P B 2
C5A C 0.406(4) 0.361(2) 0.350(3) 0.20(2) Uani 0.478(9) 1 d . . P B 2
H5AA H 0.370445 0.363246 0.408739 0.241 Uiso 0.478(9) 1 calc R U P B 2
H5AB H 0.339601 0.329673 0.283235 0.241 Uiso 0.478(9) 1 calc R U P B 2
O1A O 0.5611(9) 0.2870(8) 0.2957(7) 0.089(2) Uani 0.478(9) 1 d . . P B 2
C7A C 0.415(2) 0.653(2) 0.272(2) 0.117(7) Uani 0.478(9) 1 d . . P B 2
H7AA H 0.351652 0.704082 0.251269 0.141 Uiso 0.478(9) 1 calc R U P B 2
H7AB H 0.484892 0.684173 0.336330 0.141 Uiso 0.478(9) 1 calc R U P B 2
Cl1 Cl 0.8305(7) 0.4674(6) 0.5074(6) 0.146(2) Uani 0.640(10) 1 d . . P A 1

loop_
_atom_site_aniso_label
_atom_site_aniso_U_11
_atom_site_aniso_U_22
_atom_site_aniso_U_33
_atom_site_aniso_U_23
_atom_site_aniso_U_13
_atom_site_aniso_U_12
Ni1 0.0579(3) 0.0536(3) 0.0574(3) -0.00058(19) 0.0191(2) 0.00870(19)
S6 0.0729(5) 0.0764(6) 0.0581(5) 0.0099(4) 0.0210(4) 0.0274(5)
S2 0.0629(5) 0.0849(6) 0.0629(5) 0.0085(5) 0.0214(4) 0.0214(5)
S1 0.0747(6) 0.0756(6) 0.0631(5) 0.0062(4) 0.0244(4) 0.0288(5)
S7 0.0715(5) 0.0860(7) 0.0643(5) 0.0114(5) 0.0254(4) 0.0348(5)
S8 0.0706(5) 0.0704(6) 0.0708(5) 0.0066(4) 0.0276(4) 0.0258(4)
S9 0.0841(6) 0.0886(7) 0.0625(5) 0.0165(5) 0.0314(5) 0.0349(5)
S4 0.0693(6) 0.0889(7) 0.0773(6) 0.0073(5) 0.0328(5) 0.0238(5)
S3 0.0809(6) 0.0915(7) 0.0605(5) 0.0042(5) 0.0263(5) 0.0237(5)
S10 0.1043(8) 0.0939(7) 0.0853(7) 0.0124(6) 0.0552(6) 0.0331(6)
S5 0.0901(7) 0.1183(9) 0.0816(7) -0.0093(6) 0.0441(6) 0.0171(6)
Cl1A 0.148(5) 0.083(3) 0.077(3) 0.029(3) 0.051(3) 0.021(3)
N1 0.0772(18) 0.0528(16) 0.0716(17) 0.0062(14) 0.0284(15) 0.0095(14)
C18 0.0575(17) 0.0546(19) 0.0644(19) -0.0016(15) 0.0244(16) 0.0081(15)
C19 0.069(2) 0.059(2) 0.0610(18) 0.0035(16) 0.0300(17) 0.0080(16)
C15 0.0651(19) 0.0541(19) 0.0620(18) -0.0035(15) 0.0259(16) 0.0013(15)
C17 0.066(2) 0.067(2) 0.070(2) -0.0078(17) 0.0271(17) 0.0004(17)
C20 0.068(2) 0.0577(19) 0.071(2) 0.0036(16) 0.0301(17) 0.0081(16)
C16 0.0618(19) 0.0504(18) 0.071(2) -0.0084(16) 0.0288(17) 0.0023(15)
O4 0.100(5) 0.078(4) 0.077(5) 0.009(4) 0.035(4) 0.011(3)
O1 0.093(5) 0.082(5) 0.108(6) 0.011(4) 0.057(4) 0.013(4)
O3 0.096(5) 0.052(5) 0.127(7) 0.012(4) 0.040(4) 0.027(3)
O6 0.080(4) 0.046(4) 0.095(4) -0.002(3) 0.029(3) 0.014(3)
C1 0.104(3) 0.069(3) 0.093(3) 0.006(2) 0.021(3) -0.009(2)
C3 0.100(3) 0.066(3) 0.175(6) 0.048(3) 0.037(4) 0.012(3)
O5 0.096(6) 0.085(6) 0.107(5) 0.019(4) 0.051(4) 0.020(4)
O2 0.082(5) 0.092(7) 0.141(8) -0.004(5) 0.051(5) 0.025(5)
C9 0.127(12) 0.056(8) 0.088(11) 0.024(7) 0.016(8) 0.022(6)
C5 0.098(10) 0.124(18) 0.124(11) 0.026(11) 0.072(9) -0.005(10)
C13 0.123(11) 0.147(18) 0.133(12) 0.041(13) 0.089(10) 0.083(12)
C14 0.075(6) 0.085(7) 0.094(7) -0.018(6) 0.010(5) 0.039(6)
C4 0.093(7) 0.073(6) 0.118(9) 0.027(6) 0.034(6) 0.003(5)
C7 0.110(13) 0.116(17) 0.15(2) 0.001(11) 0.073(14) 0.044(11)
C2 0.138(7) 0.072(4) 0.089(5) -0.014(4) 0.053(5) -0.006(4)
C12 0.099(9) 0.109(10) 0.139(10) 0.004(8) 0.073(7) 0.012(8)
C6 0.090(8) 0.122(13) 0.121(8) -0.028(9) 0.063(7) 0.004(8)
C2A 0.070(7) 0.106(10) 0.102(10) 0.008(8) -0.002(7) -0.011(7)
C8 0.131(9) 0.068(7) 0.118(11) -0.011(8) 0.032(8) 0.046(7)
C10 0.121(9) 0.074(7) 0.086(8) 0.018(5) 0.026(7) 0.011(6)
O5A 0.077(5) 0.090(6) 0.099(6) 0.001(4) 0.039(4) -0.003(5)
O4A 0.110(7) 0.080(5) 0.075(5) 0.014(4) 0.032(5) 0.002(4)
C10A 0.175(16) 0.090(9) 0.096(10) 0.007(8) 0.056(10) -0.006(9)
C9A 0.105(10) 0.077(12) 0.095(13) 0.026(9) 0.021(10) 0.018(8)
C11 0.232(9) 0.094(5) 0.173(7) 0.007(5) 0.151(7) -0.010(5)
C8A 0.113(10) 0.079(10) 0.101(10) 0.017(7) 0.010(7) 0.028(7)
O3A 0.096(6) 0.073(6) 0.095(6) -0.004(4) 0.036(4) 0.020(4)
C12A 0.073(8) 0.18(2) 0.104(9) -0.044(11) 0.036(6) 0.010(9)
C13A 0.23(3) 0.27(4) 0.34(4) 0.20(3) 0.24(3) 0.18(3)
C6A 0.096(10) 0.16(2) 0.107(10) -0.031(10) 0.059(9) 0.006(11)
O6A 0.090(5) 0.071(5) 0.091(5) -0.003(4) 0.033(4) 0.016(4)
O2A 0.096(7) 0.097(8) 0.116(7) -0.012(6) 0.049(5) 0.011(6)
C14A 0.083(7) 0.077(9) 0.103(8) 0.008(7) 0.013(6) 0.020(6)
C4A 0.136(14) 0.114(12) 0.122(12) 0.015(10) 0.082(12) -0.019(11)
C5A 0.20(3) 0.12(2) 0.35(4) -0.12(2) 0.23(3) -0.08(2)
O1A 0.091(5) 0.084(5) 0.093(5) 0.012(5) 0.035(4) -0.003(4)
C7A 0.139(18) 0.13(2) 0.109(13) 0.005(12) 0.060(14) 0.057(14)
Cl1 0.154(3) 0.161(4) 0.093(3) 0.051(2) 0.018(2) -0.028(3)

loop_
_atom_type_symbol
_atom_type_description
_atom_type_scat_dispersion_real
_atom_type_scat_dispersion_imag
_atom_type_scat_source
C C 0.0033 0.0016 'International Tables Vol C Tables 4.2.6.8 and 6.1.1.4'
H H 0.0000 0.0000 'International Tables Vol C Tables 4.2.6.8 and 6.1.1.4'
Cl Cl 0.1484 0.1585 'International Tables Vol C Tables 4.2.6.8 and 6.1.1.4'
N N 0.0061 0.0033 'International Tables Vol C Tables 4.2.6.8 and 6.1.1.4'
Ni Ni 0.3393 1.1124 'International Tables Vol C Tables 4.2.6.8 and 6.1.1.4'
O O 0.0106 0.0060 'International Tables Vol C Tables 4.2.6.8 and 6.1.1.4'
S S 0.1246 0.1234 'International Tables Vol C Tables 4.2.6.8 and 6.1.1.4'

loop_
_geom_angle_atom_site_label_1
_geom_angle_atom_site_label_2
_geom_angle_atom_site_label_3
_geom_angle
_geom_angle_site_symmetry_1
_geom_angle_site_symmetry_3
_geom_angle_publ_flag
S2 Ni1 S6 176.74(4) . . ?
S2 Ni1 S1 93.00(3) . . ?
S2 Ni1 S7 86.12(3) . . ?
S1 Ni1 S6 87.93(3) . . ?
S7 Ni1 S6 93.05(3) . . ?
S7 Ni1 S1 177.84(4) . . ?
C18 S6 Ni1 101.96(11) . . ?
C16 S2 Ni1 102.30(12) . . ?
C15 S1 Ni1 102.12(12) . . ?
C19 S7 Ni1 102.32(12) . . ?
C20 S8 C18 97.83(15) . . ?
C20 S9 C19 97.70(16) . . ?
C17 S4 C16 97.92(17) . . ?
C17 S3 C15 97.31(17) . . ?
H1A N1 H1B 109.5 . . ?
H1A N1 H1C 109.5 . . ?
H1B N1 H1C 109.5 . . ?
C1 N1 H1A 109.5 . . ?
C1 N1 H1B 109.5 . . ?
C1 N1 H1C 109.5 . . ?
S6 C18 S8 123.13(19) . . ?
C19 C18 S6 121.3(2) . . ?
C19 C18 S8 115.6(2) . . ?
S7 C19 S9 122.6(2) . . ?
C18 C19 S7 121.3(2) . . ?
C18 C19 S9 116.1(2) . . ?
S1 C15 S3 122.6(2) . . ?
C16 C15 S1 120.9(3) . . ?
C16 C15 S3 116.5(2) . . ?
S4 C17 S3 112.74(18) . . ?
S5 C17 S4 123.5(2) . . ?
S5 C17 S3 123.8(2) . . ?
S9 C20 S8 112.71(18) . . ?
S10 C20 S8 123.6(2) . . ?
S10 C20 S9 123.7(2) . . ?
S2 C16 S4 122.8(2) . . ?
C15 C16 S2 121.7(2) . . ?
C15 C16 S4 115.5(3) . . ?
C11 O4 C10 120.7(12) . . ?
C5 O1 C4 120.2(16) . . ?
C9 O3 C8 110.9(13) . . ?
C3 O6 C14 117.6(9) . . ?
N1 C1 H1BC 109.5 . . ?
N1 C1 H1BD 109.5 . . ?
N1 C1 H1AA 109.0 . . ?
N1 C1 H1AB 109.0 . . ?
H1BC C1 H1BD 108.1 . . ?
H1AA C1 H1AB 107.8 . . ?
C2 C1 N1 112.9(4) . . ?
C2 C1 H1AA 109.0 . . ?
C2 C1 H1AB 109.0 . . ?
C2A C1 N1 110.7(6) . . ?
C2A C1 H1BC 109.5 . . ?
C2A C1 H1BD 109.5 . . ?
O6 C3 H3AA 108.0 . . ?
O6 C3 H3AB 108.0 . . ?
H3AA C3 H3AB 107.2 . . ?
H3BC C3 H3BD 107.4 . . ?
C4 C3 O6 117.4(6) . . ?
C4 C3 H3AA 108.0 . . ?
C4 C3 H3AB 108.0 . . ?
C14A C3 H3BC 108.2 . . ?
C14A C3 H3BD 108.2 . . ?
C14A C3 O1A 116.2(7) . . ?
O1A C3 H3BC 108.2 . . ?
O1A C3 H3BD 108.2 . . ?
C12 O5 C13 119.1(17) . . ?
C7 O2 C6 112.0(14) . . ?
O3 C9 H9A 110.2 . . ?
O3 C9 H9B 110.2 . . ?
O3 C9 C10 107.7(14) . . ?
H9A C9 H9B 108.5 . . ?
C10 C9 H9A 110.2 . . ?
C10 C9 H9B 110.2 . . ?
O1 C5 H5A 107.6 . . ?
O1 C5 H5B 107.6 . . ?
O1 C5 C6 118.8(14) . . ?
H5A C5 H5B 107.0 . . ?
C6 C5 H5A 107.6 . . ?
C6 C5 H5B 107.6 . . ?
O5 C13 H13A 109.1 . . ?
O5 C13 H13B 109.1 . . ?
H13A C13 H13B 107.8 . . ?
C14 C13 O5 112.5(19) . . ?
C14 C13 H13A 109.1 . . ?
C14 C13 H13B 109.1 . . ?
O6 C14 H14A 107.8 . . ?
O6 C14 H14B 107.8 . . ?
C13 C14 O6 118.2(15) . . ?
C13 C14 H14A 107.8 . . ?
C13 C14 H14B 107.8 . . ?
H14A C14 H14B 107.1 . . ?
O1 C4 H4A 109.4 . . ?
O1 C4 H4B 109.4 . . ?
C3 C4 O1 111.3(14) . . ?
C3 C4 H4A 109.4 . . ?
C3 C4 H4B 109.4 . . ?
H4A C4 H4B 108.0 . . ?
O2 C7 H7A 109.6 . . ?
O2 C7 H7B 109.6 . . ?
O2 C7 C8 110.4(15) . . ?
H7A C7 H7B 108.1 . . ?
C8 C7 H7A 109.6 . . ?
C8 C7 H7B 109.6 . . ?
C1 C2 H2A 109.0 . . ?
C1 C2 H2B 109.0 . . ?
C1 C2 Cl1 112.9(6) . . ?
H2A C2 H2B 107.8 . . ?
Cl1 C2 H2A 109.0 . . ?
Cl1 C2 H2B 109.0 . . ?
O5 C12 H12A 108.9 . . ?
O5 C12 H12B 108.9 . . ?
H12A C12 H12B 107.7 . . ?
C11 C12 O5 113.4(14) . . ?
C11 C12 H12A 108.9 . . ?
C11 C12 H12B 108.9 . . ?
O2 C6 H6A 110.1 . . ?
O2 C6 H6B 110.1 . . ?
C5 C6 O2 108.2(15) . . ?
C5 C6 H6A 110.1 . . ?
C5 C6 H6B 110.1 . . ?
H6A C6 H6B 108.4 . . ?
Cl1A C2A H2AA 107.4 . . ?
Cl1A C2A H2AB 107.4 . . ?
C1 C2A Cl1A 119.6(9) . . ?
C1 C2A H2AA 107.4 . . ?
C1 C2A H2AB 107.4 . . ?
H2AA C2A H2AB 107.0 . . ?
O3 C8 C7 108.7(13) . . ?
O3 C8 H8A 109.9 . . ?
O3 C8 H8B 109.9 . . ?
C7 C8 H8A 109.9 . . ?
C7 C8 H8B 109.9 . . ?
H8A C8 H8B 108.3 . . ?
O4 C10 C9 109.9(15) . . ?
O4 C10 H10A 109.7 . . ?
O4 C10 H10B 109.7 . . ?
C9 C10 H10A 109.7 . . ?
C9 C10 H10B 109.7 . . ?
H10A C10 H10B 108.2 . . ?
C12A O5A C11 125.1(14) . . ?
C10A O4A C9A 111.5(17) . . ?
O4A C10A H10C 108.4 . . ?
O4A C10A H10D 108.4 . . ?
H10C C10A H10D 107.4 . . ?
C11 C10A O4A 115.6(19) . . ?
C11 C10A H10C 108.4 . . ?
C11 C10A H10D 108.4 . . ?
O4A C9A H9AA 110.0 . . ?
O4A C9A H9AB 110.0 . . ?
O4A C9A C8A 108.5(15) . . ?
H9AA C9A H9AB 108.4 . . ?
C8A C9A H9AA 110.0 . . ?
C8A C9A H9AB 110.0 . . ?
O4 C11 H11A 108.2 . . ?
O4 C11 H11B 108.2 . . ?
C12 C11 O4 116.6(8) . . ?
C12 C11 H11A 108.2 . . ?
C12 C11 H11B 108.2 . . ?
O5A C11 H11C 106.9 . . ?
O5A C11 H11D 106.9 . . ?
C10A C11 O5A 121.7(9) . . ?
C10A C11 H11C 106.9 . . ?
C10A C11 H11D 106.9 . . ?
H11A C11 H11B 107.3 . . ?
H11C C11 H11D 106.7 . . ?
C9A C8A H8AA 109.0 . . ?
C9A C8A H8AB 109.0 . . ?
H8AA C8A H8AB 107.8 . . ?
O3A C8A C9A 113.0(17) . . ?
O3A C8A H8AA 109.0 . . ?
O3A C8A H8AB 109.0 . . ?
C8A O3A C7A 112.9(17) . . ?
O5A C12A H12C 110.1 . . ?
O5A C12A H12D 110.1 . . ?
H12C C12A H12D 108.4 . . ?
C13A C12A O5A 108(2) . . ?
C13A C12A H12C 110.1 . . ?
C13A C12A H12D 110.1 . . ?
C12A C13A H13C 104.7 . . ?
C12A C13A H13D 104.7 . . ?
H13C C13A H13D 105.7 . . ?
O6A C13A C12A 130(3) . . ?
O6A C13A H13C 104.7 . . ?
O6A C13A H13D 104.7 . . ?
H6AA C6A H6AB 108.3 . . ?
O2A C6A H6AA 109.9 . . ?
O2A C6A H6AB 109.9 . . ?
O2A C6A C7A 109.1(15) . . ?
C7A C6A H6AA 109.9 . . ?
C7A C6A H6AB 109.9 . . ?
C13A O6A C14A 125(2) . . ?
C6A O2A C5A 114(2) . . ?
C3 C14A O6A 116.7(15) . . ?
C3 C14A H14C 108.1 . . ?
C3 C14A H14D 108.1 . . ?
O6A C14A H14C 108.1 . . ?
O6A C14A H14D 108.1 . . ?
H14C C14A H14D 107.3 . . ?
H4AA C4A H4AB 107.9 . . ?
C5A C4A H4AA 109.2 . . ?
C5A C4A H4AB 109.2 . . ?
O1A C4A H4AA 109.2 . . ?
O1A C4A H4AB 109.2 . . ?
O1A C4A C5A 112(2) . . ?
O2A C5A H5AA 109.8 . . ?
O2A C5A H5AB 109.8 . . ?
C4A C5A O2A 110(2) . . ?
C4A C5A H5AA 109.8 . . ?
C4A C5A H5AB 109.8 . . ?
H5AA C5A H5AB 108.2 . . ?
C4A O1A C3 118.8(13) . . ?
O3A C7A C6A 107.2(16) . . ?
O3A C7A H7AA 110.3 . . ?
O3A C7A H7AB 110.3 . . ?
C6A C7A H7AA 110.3 . . ?
C6A C7A H7AB 110.3 . . ?
H7AA C7A H7AB 108.5 . . ?

loop_
_geom_bond_atom_site_label_1
_geom_bond_atom_site_label_2
_geom_bond_distance
_geom_bond_site_symmetry_2
_geom_bond_publ_flag
Ni1 S6 2.1658(9) . ?
Ni1 S2 2.1538(9) . ?
Ni1 S1 2.1592(10) . ?
Ni1 S7 2.1553(10) . ?
S6 C18 1.712(3) . ?
S2 C16 1.705(3) . ?
S1 C15 1.718(3) . ?
S7 C19 1.709(3) . ?
S8 C18 1.742(3) . ?
S8 C20 1.730(4) . ?
S9 C19 1.741(3) . ?
S9 C20 1.728(3) . ?
S4 C17 1.725(4) . ?
S4 C16 1.738(3) . ?
S3 C15 1.739(3) . ?
S3 C17 1.729(4) . ?
S10 C20 1.637(3) . ?
S5 C17 1.639(3) . ?
Cl1A C2A 1.900(16) . ?
N1 H1A 0.8900 . ?
N1 H1B 0.8900 . ?
N1 H1C 0.8900 . ?
N1 C1 1.491(5) . ?
C18 C19 1.360(5) . ?
C15 C16 1.351(5) . ?
O4 C10 1.461(18) . ?
O4 C11 1.414(12) . ?
O1 C5 1.36(3) . ?
O1 C4 1.408(16) . ?
O3 C9 1.40(2) . ?
O3 C8 1.416(18) . ?
O6 C3 1.418(10) . ?
O6 C14 1.423(14) . ?
C1 H1BC 0.9700 . ?
C1 H1BD 0.9700 . ?
C1 H1AA 0.9700 . ?
C1 H1AB 0.9700 . ?
C1 C2 1.470(8) . ?
C1 C2A 1.384(12) . ?
C3 H3AA 0.9700 . ?
C3 H3AB 0.9700 . ?
C3 H3BC 0.9700 . ?
C3 H3BD 0.9700 . ?
C3 C4 1.340(15) . ?
C3 C14A 1.307(15) . ?
C3 O1A 1.469(13) . ?
O5 C13 1.44(3) . ?
O5 C12 1.430(17) . ?
O2 C7 1.41(3) . ?
O2 C6 1.43(2) . ?
C9 H9A 0.9700 . ?
C9 H9B 0.9700 . ?
C9 C10 1.49(2) . ?
C5 H5A 0.9700 . ?
C5 H5B 0.9700 . ?
C5 C6 1.38(3) . ?
C13 H13A 0.9700 . ?
C13 H13B 0.9700 . ?
C13 C14 1.36(4) . ?
C14 H14A 0.9700 . ?
C14 H14B 0.9700 . ?
C4 H4A 0.9700 . ?
C4 H4B 0.9700 . ?
C7 H7A 0.9700 . ?
C7 H7B 0.9700 . ?
C7 C8 1.49(3) . ?
C2 H2A 0.9700 . ?
C2 H2B 0.9700 . ?
C2 Cl1 1.608(10) . ?
C12 H12A 0.9700 . ?
C12 H12B 0.9700 . ?
C12 C11 1.304(16) . ?
C6 H6A 0.9700 . ?
C6 H6B 0.9700 . ?
C2A H2AA 0.9700 . ?
C2A H2AB 0.9700 . ?
C8 H8A 0.9700 . ?
C8 H8B 0.9700 . ?
C10 H10A 0.9700 . ?
C10 H10B 0.9700 . ?
O5A C11 1.449(14) . ?
O5A C12A 1.42(2) . ?
O4A C10A 1.39(2) . ?
O4A C9A 1.43(2) . ?
C10A H10C 0.9700 . ?
C10A H10D 0.9700 . ?
C10A C11 1.242(19) . ?
C9A H9AA 0.9700 . ?
C9A H9AB 0.9700 . ?
C9A C8A 1.46(3) . ?
C11 H11A 0.9700 . ?
C11 H11B 0.9700 . ?
C11 H11C 0.9700 . ?
C11 H11D 0.9700 . ?
C8A H8AA 0.9700 . ?
C8A H8AB 0.9700 . ?
C8A O3A 1.37(2) . ?
O3A C7A 1.41(2) . ?
C12A H12C 0.9700 . ?
C12A H12D 0.9700 . ?
C12A C13A 1.32(5) . ?
C13A H13C 0.9700 . ?
C13A H13D 0.9700 . ?
C13A O6A 1.28(3) . ?
C6A H6AA 0.9700 . ?
C6A H6AB 0.9700 . ?
C6A O2A 1.42(2) . ?
C6A C7A 1.53(3) . ?
O6A C14A 1.367(17) . ?
O2A C5A 1.47(3) . ?
C14A H14C 0.9700 . ?
C14A H14D 0.9700 . ?
C4A H4AA 0.9700 . ?
C4A H4AB 0.9700 . ?
C4A C5A 1.43(5) . ?
C4A O1A 1.417(18) . ?
C5A H5AA 0.9700 . ?
C5A H5AB 0.9700 . ?
C7A H7AA 0.9700 . ?
C7A H7AB 0.9700 . ?

loop_
_geom_torsion_atom_site_label_1
_geom_torsion_atom_site_label_2
_geom_torsion_atom_site_label_3
_geom_torsion_atom_site_label_4
_geom_torsion
_geom_torsion_site_symmetry_1
_geom_torsion_site_symmetry_2
_geom_torsion_site_symmetry_3
_geom_torsion_site_symmetry_4
_geom_torsion_publ_flag
Ni1 S6 C18 S8 177.01(17) . . . . ?
Ni1 S6 C18 C19 -2.9(3) . . . . ?
Ni1 S2 C16 S4 -178.35(17) . . . . ?
Ni1 S2 C16 C15 2.0(3) . . . . ?
Ni1 S1 C15 S3 -179.17(17) . . . . ?
Ni1 S1 C15 C16 1.7(3) . . . . ?
Ni1 S7 C19 S9 -178.25(18) . . . . ?
Ni1 S7 C19 C18 1.9(3) . . . . ?
S6 C18 C19 S7 0.7(4) . . . . ?
S6 C18 C19 S9 -179.13(18) . . . . ?
S1 C15 C16 S2 -2.6(4) . . . . ?
S1 C15 C16 S4 177.67(16) . . . . ?
S8 C18 C19 S7 -179.21(17) . . . . ?
S8 C18 C19 S9 1.0(4) . . . . ?
S3 C15 C16 S2 178.20(17) . . . . ?
S3 C15 C16 S4 -1.5(4) . . . . ?
N1 C1 C2 Cl1 74.9(7) . . . . ?
N1 C1 C2A Cl1A -75.2(11) . . . . ?
C18 S8 C20 S9 2.2(2) . . . . ?
C18 S8 C20 S10 -177.8(2) . . . . ?
C19 S9 C20 S8 -1.8(2) . . . . ?
C19 S9 C20 S10 178.2(2) . . . . ?
C15 S3 C17 S4 -2.1(2) . . . . ?
C15 S3 C17 S5 178.1(2) . . . . ?
C17 S4 C16 S2 -179.7(2) . . . . ?
C17 S4 C16 C15 0.0(3) . . . . ?
C17 S3 C15 S1 -176.9(2) . . . . ?
C17 S3 C15 C16 2.2(3) . . . . ?
C20 S8 C18 S6 178.2(2) . . . . ?
C20 S8 C18 C19 -1.9(3) . . . . ?
C20 S9 C19 S7 -179.3(2) . . . . ?
C20 S9 C19 C18 0.5(3) . . . . ?
C16 S4 C17 S3 1.5(2) . . . . ?
C16 S4 C17 S5 -178.7(2) . . . . ?
O1 C5 C6 O2 -60(2) . . . . ?
O3 C9 C10 O4 -66.3(14) . . . . ?
O6 C3 C4 O1 55.9(10) . . . . ?
C3 O6 C14 C13 -180.0(15) . . . . ?
O5 C13 C14 O6 -48(2) . . . . ?
O5 C12 C11 O4 53.9(13) . . . . ?
O2 C7 C8 O3 62.1(19) . . . . ?
C9 O3 C8 C7 168.4(15) . . . . ?
C5 O1 C4 C3 173.4(13) . . . . ?
C13 O5 C12 C11 166.7(13) . . . . ?
C14 O6 C3 C4 -178.4(8) . . . . ?
C4 O1 C5 C6 -177.2(15) . . . . ?
C7 O2 C6 C5 178.4(17) . . . . ?
C12 O5 C13 C14 175.5(14) . . . . ?
C6 O2 C7 C8 -171.0(14) . . . . ?
C8 O3 C9 C10 -178.2(12) . . . . ?
C10 O4 C11 C12 -167.1(11) . . . . ?
O5A C12A C13A O6A -47(5) . . . . ?
O4A C10A C11 O5A 48.1(16) . . . . ?
O4A C9A C8A O3A -61.8(17) . . . . ?
C10A O4A C9A C8A -178.3(14) . . . . ?
C9A O4A C10A C11 -172.4(13) . . . . ?
C9A C8A O3A C7A -179.7(16) . . . . ?
C11 O4 C10 C9 -169.3(11) . . . . ?
C11 O5A C12A C13A -176(2) . . . . ?
C8A O3A C7A C6A 168.9(15) . . . . ?
C12A O5A C11 C10A -172.7(13) . . . . ?
C12A C13A O6A C14A 165(3) . . . . ?
C13A O6A C14A C3 173(2) . . . . ?
C6A O2A C5A C4A 176.8(17) . . . . ?
O2A C6A C7A O3A 63.5(18) . . . . ?
C14A C3 O1A C4A -173.6(11) . . . . ?
C5A C4A O1A C3 -166.3(13) . . . . ?
O1A C3 C14A O6A 52.0(11) . . . . ?
O1A C4A C5A O2A -62(2) . . . . ?
C7A C6A O2A C5A -175.4(17) . . . . ?
